data_1547563
loop_
_publ_author_name
'Liu, Honglei'
'Jia, Hao'
'Wang, Bo'
'Xiao, Yumei'
'Guo, Hongchao'

_publ_section_title
;
 Synthesis of Spirobidihydropyrazole through Double 1,3-Dipolar
 Cycloaddition of Nitrilimines with Allenoates.
;
_journal_issue 18
_journal_name_full 'Organic letters'
_journal_page_first 4714
_journal_page_last 4717
_journal_paper_doi 10.1021/acs.orglett.7b01961
_journal_volume 19
_journal_year 2017
_chemical_formula_moiety 'C40 H35 Br N4 O3'
_chemical_formula_sum 'C40 H35 Br N4 O3'
_chemical_formula_weight 699.63
_space_group_crystal_system triclinic
_space_group_IT_number 2
_space_group_name_Hall '-P 1'
_space_group_name_H-M_alt 'P -1'
_symmetry_space_group_name_Hall '-P 1'
_symmetry_space_group_name_H-M 'P -1'
_atom_sites_solution_hydrogens geom
_atom_sites_solution_primary dual
_audit_creation_date 2017-08-01
_audit_creation_method
;
Olex2 1.2
(compiled 2017.07.20 svn.r3457 for OlexSys, GUI svn.r5370)
;
_cell_angle_alpha 79.719(5)
_cell_angle_beta 73.665(6)
_cell_angle_gamma 77.959(7)
_cell_formula_units_Z 2
_cell_length_a 10.6766(9)
_cell_length_b 10.7779(8)
_cell_length_c 15.8861(9)
_cell_measurement_reflns_used 8638
_cell_measurement_temperature 173(2)
_cell_measurement_theta_max 29.2490
_cell_measurement_theta_min 2.1090
_cell_volume 1701.6(2)
_computing_cell_refinement 'CrysAlisPro 1.171.39.9d (Rigaku OD, 2015)'
_computing_data_collection 'CrystalClear-SM Expert 2.0 r4 (Rigaku, 2009)'
_computing_data_reduction 'CrysAlisPro 1.171.39.9d (Rigaku OD, 2015)'
_computing_molecular_graphics 'Olex2 (Dolomanov et al., 2009)'
_computing_publication_material 'CIFTAB (Sheldrick, 2013)'
_computing_structure_refinement 'ShelXL (Sheldrick, 2015)'
_computing_structure_solution 'ShelXT (Sheldrick, 2015)'
_diffrn_ambient_temperature 173(2)
_diffrn_measured_fraction_theta_full 0.999
_diffrn_measured_fraction_theta_max 0.997
_diffrn_measurement_device_type 'Rigaku Saturn724+ (2x2 bin mode)'
_diffrn_measurement_method 'profile data from \w-scans'
_diffrn_radiation_monochromator 'Graphite Monochromator'
_diffrn_radiation_type MoK\a
_diffrn_radiation_wavelength 0.71073
_diffrn_reflns_av_R_equivalents 0.0464
_diffrn_reflns_av_unetI/netI 0.0541
_diffrn_reflns_Laue_measured_fraction_full 0.999
_diffrn_reflns_Laue_measured_fraction_max 0.997
_diffrn_reflns_limit_h_max 13
_diffrn_reflns_limit_h_min -13
_diffrn_reflns_limit_k_max 12
_diffrn_reflns_limit_k_min -14
_diffrn_reflns_limit_l_max 20
_diffrn_reflns_limit_l_min -20
_diffrn_reflns_number 23049
_diffrn_reflns_point_group_measured_fraction_full 0.999
_diffrn_reflns_point_group_measured_fraction_max 0.997
_diffrn_reflns_theta_full 25.242
_diffrn_reflns_theta_max 27.500
_diffrn_reflns_theta_min 2.122
_diffrn_source 'Sealed Tube'
_exptl_absorpt_coefficient_mu 1.253
_exptl_absorpt_correction_T_max 1.0000
_exptl_absorpt_correction_T_min 0.8225
_exptl_absorpt_correction_type multi-scan
_exptl_absorpt_process_details 'CrystalClear-SM Expert 2.0 r4 (Rigaku, 2009)'
_exptl_crystal_colour Colorless
_exptl_crystal_density_diffrn 1.365
_exptl_crystal_description Plate
_exptl_crystal_F_000 724
_exptl_crystal_size_max 0.362
_exptl_crystal_size_mid 0.196
_exptl_crystal_size_min 0.063
_refine_diff_density_max 0.588
_refine_diff_density_min -0.328
_refine_diff_density_rms 0.069
_refine_ls_extinction_method none
_refine_ls_goodness_of_fit_ref 1.027
_refine_ls_hydrogen_treatment constr
_refine_ls_matrix_type full
_refine_ls_number_parameters 435
_refine_ls_number_reflns 7780
_refine_ls_number_restraints 0
_refine_ls_restrained_S_all 1.027
_refine_ls_R_factor_all 0.0720
_refine_ls_R_factor_gt 0.0502
_refine_ls_shift/su_max 0.001
_refine_ls_shift/su_mean 0.000
_refine_ls_structure_factor_coef Fsqd
_refine_ls_weighting_details 'w=1/[\s^2^(Fo^2^)+(0.0535P)^2^+0.4145P] where P=(Fo^2^+2Fc^2^)/3'
_refine_ls_weighting_scheme calc
_refine_ls_wR_factor_gt 0.1084
_refine_ls_wR_factor_ref 0.1201
_reflns_Friedel_coverage 0.000
_reflns_number_gt 5895
_reflns_number_total 7780
_reflns_threshold_expression 'I > 2\s(I)'
_cod_data_source_file ol7b01961_si_003.cif
_cod_data_source_block sa5188
_cod_depositor_comments
;
The following automatic conversions were performed:

'_exptl_absorpt_correction_type' value 'Multi-scan' changed to
'multi-scan' according to
/home/data/users/saulius/crontab/automatic-downloads/current/ACS/lib/dictionaries/cif_core.dic
dictionary named 'cif_core.dic' version 2.4.2 from 2011-04-26.

Automatic conversion script
Id: cif_fix_values 4973 2017-02-22 13:04:09Z antanas 
;
_cod_database_code 1547563
_shelx_shelxl_version_number 2016/6
_shelx_space_group_comment
;
The symmetry employed for this shelxl refinement is uniquely defined
by the following loop, which should always be used as a source of
symmetry information in preference to the above space-group names.
They are only intended as comments.
;
_olex2_refinement_description
;
1. Fixed Uiso
 At 1.2 times of:
  All C(H) groups, All C(H,H) groups
 At 1.5 times of:
  All C(H,H,H) groups
2.a Secondary CH2 refined with riding coordinates:
 C10(H10A,H10B), C18(H18A,H18B), C27(H27A,H27B)
2.b Aromatic/amide H refined with riding coordinates:
 C40(H40), C36(H36), C37(H37), C39(H39), C2(H2), C3(H3), C5(H5), C6(H6),
 C12(H12), C13(H13), C38(H38), C14(H14), C15(H15), C16(H16), C21(H21), C22(H22),
  C23(H23), C24(H24), C25(H25), C29(H29), C30(H30), C32(H32), C33(H33)
2.c Idealised Me refined as rotating group:
 C19(H19A,H19B,H19C), C34(H34A,H34B,H34C)
;
_olex2_submission_special_instructions 'No special instructions were received'

loop_
_space_group_symop_operation_xyz
'x, y, z'
'-x, -y, -z'

loop_
_atom_site_label
_atom_site_type_symbol
_atom_site_fract_x
_atom_site_fract_y
_atom_site_fract_z
_atom_site_U_iso_or_equiv
_atom_site_adp_type
_atom_site_occupancy
_atom_site_site_symmetry_order
_atom_site_calc_flag
_atom_site_refinement_flags_posn
Br1 Br 0.84033(3) 1.22271(3) 0.71829(2) 0.04560(11) Uani 1 1 d .
O1 O 1.08835(17) 0.30420(17) 0.97301(11) 0.0377(4) Uani 1 1 d .
O2 O 0.25638(17) 0.57283(17) 0.77544(11) 0.0350(4) Uani 1 1 d .
O3 O 0.44730(17) 0.43206(15) 0.76603(11) 0.0330(4) Uani 1 1 d .
N1 N 0.5540(2) 0.61613(19) 0.87665(12) 0.0275(4) Uani 1 1 d .
N2 N 0.47116(19) 0.68239(18) 0.82290(12) 0.0260(4) Uani 1 1 d .
N3 N 0.45156(19) 0.84970(18) 0.63301(12) 0.0252(4) Uani 1 1 d .
N4 N 0.39122(19) 0.74618(18) 0.63742(12) 0.0257(4) Uani 1 1 d .
C40 C 0.1972(2) 0.8925(2) 0.60976(15) 0.0309(5) Uani 1 1 d .
H40 H 0.231510 0.959577 0.619642 0.037 Uiso 1 1 calc R
C36 C 0.2171(2) 0.6693(2) 0.59751(16) 0.0312(5) Uani 1 1 d .
H36 H 0.264959 0.586628 0.598428 0.037 Uiso 1 1 calc R
C37 C 0.0933(3) 0.6945(3) 0.57940(16) 0.0357(6) Uani 1 1 d .
H37 H 0.058437 0.627887 0.569371 0.043 Uiso 1 1 calc R
C39 C 0.0749(3) 0.9162(3) 0.59060(16) 0.0366(6) Uani 1 1 d .
H39 H 0.028071 0.999279 0.587415 0.044 Uiso 1 1 calc R
C1 C 0.7576(2) 1.0927(2) 0.70040(16) 0.0306(5) Uani 1 1 d .
C2 C 0.7098(3) 1.1054(2) 0.62666(17) 0.0339(6) Uani 1 1 d .
H2 H 0.722518 1.175177 0.583218 0.041 Uiso 1 1 calc R
C3 C 0.6425(2) 1.0134(2) 0.61777(16) 0.0294(5) Uani 1 1 d .
H3 H 0.610617 1.021608 0.567927 0.035 Uiso 1 1 calc R
C4 C 0.6220(2) 0.9080(2) 0.68303(14) 0.0255(5) Uani 1 1 d .
C5 C 0.6774(2) 0.8946(2) 0.75499(16) 0.0313(5) Uani 1 1 d .
H5 H 0.669115 0.822933 0.797222 0.038 Uiso 1 1 calc R
C6 C 0.7446(3) 0.9867(2) 0.76423(16) 0.0339(6) Uani 1 1 d .
H6 H 0.780320 0.977413 0.812494 0.041 Uiso 1 1 calc R
C7 C 0.5412(2) 0.8165(2) 0.67657(14) 0.0244(5) Uani 1 1 d .
C8 C 0.5441(2) 0.6815(2) 0.72531(14) 0.0238(5) Uani 1 1 d .
C35 C 0.2695(2) 0.7683(2) 0.61433(14) 0.0258(5) Uani 1 1 d .
C9 C 0.4630(2) 0.6268(2) 0.67480(14) 0.0235(5) Uani 1 1 d .
C10 C 0.5495(2) 0.5498(2) 0.59773(14) 0.0255(5) Uani 1 1 d .
H10A H 0.605298 0.477596 0.622214 0.031 Uiso 1 1 calc R
H10B H 0.490946 0.515854 0.574207 0.031 Uiso 1 1 calc R
C11 C 0.6374(2) 0.6236(2) 0.52156(15) 0.0255(5) Uani 1 1 d .
C12 C 0.5843(3) 0.7069(2) 0.45756(16) 0.0316(5) Uani 1 1 d .
H12 H 0.493717 0.718752 0.462882 0.038 Uiso 1 1 calc R
C13 C 0.6637(3) 0.7724(3) 0.38607(17) 0.0383(6) Uani 1 1 d .
H13 H 0.626382 0.828315 0.344469 0.046 Uiso 1 1 calc R
C38 C 0.0213(3) 0.8172(3) 0.57609(17) 0.0392(6) Uani 1 1 d .
H38 H -0.061578 0.833163 0.564351 0.047 Uiso 1 1 calc R
C14 C 0.7997(3) 0.7539(3) 0.37708(17) 0.0408(7) Uani 1 1 d .
H14 H 0.853525 0.797503 0.329476 0.049 Uiso 1 1 calc R
C15 C 0.8540(3) 0.6707(3) 0.43895(17) 0.0384(6) Uani 1 1 d .
H15 H 0.944919 0.657718 0.432713 0.046 Uiso 1 1 calc R
C16 C 0.7742(2) 0.6062(2) 0.51051(16) 0.0327(6) Uani 1 1 d .
H16 H 0.812299 0.550345 0.551804 0.039 Uiso 1 1 calc R
C17 C 0.3734(2) 0.5431(2) 0.74441(15) 0.0274(5) Uani 1 1 d .
C18 C 0.3786(3) 0.3444(3) 0.83751(19) 0.0471(7) Uani 1 1 d .
H18A H 0.326179 0.390791 0.886303 0.057 Uiso 1 1 calc R
H18B H 0.319455 0.307630 0.816303 0.057 Uiso 1 1 calc R
C19 C 0.4743(4) 0.2455(4) 0.8667(3) 0.0990(17) Uani 1 1 d .
H19A H 0.524364 0.198762 0.818472 0.148 Uiso 1 1 calc GR
H19B H 0.430135 0.188608 0.914068 0.148 Uiso 1 1 calc GR
H19C H 0.532855 0.282625 0.887156 0.148 Uiso 1 1 calc GR
C20 C 0.3824(2) 0.7909(2) 0.85787(15) 0.0301(5) Uani 1 1 d .
C21 C 0.2738(3) 0.8486(2) 0.82391(17) 0.0355(6) Uani 1 1 d .
H21 H 0.259118 0.817093 0.777310 0.043 Uiso 1 1 calc R
C22 C 0.1878(3) 0.9528(3) 0.8595(2) 0.0477(7) Uani 1 1 d .
H22 H 0.118284 0.993087 0.834587 0.057 Uiso 1 1 calc R
C23 C 0.2040(4) 0.9972(3) 0.9313(2) 0.0650(10) Uani 1 1 d .
H23 H 0.145188 1.066114 0.955434 0.078 Uiso 1 1 calc R
C24 C 0.3086(4) 0.9380(3) 0.9669(2) 0.0629(9) Uani 1 1 d .
H24 H 0.318826 0.966633 1.016025 0.075 Uiso 1 1 calc R
C25 C 0.3990(3) 0.8364(3) 0.93058(18) 0.0435(7) Uani 1 1 d .
H25 H 0.470206 0.798929 0.954500 0.052 Uiso 1 1 calc R
C26 C 0.6667(2) 0.5683(2) 0.82881(15) 0.0252(5) Uani 1 1 d .
C27 C 0.6793(2) 0.6014(2) 0.73059(14) 0.0259(5) Uani 1 1 d .
H27A H 0.696244 0.524715 0.702325 0.031 Uiso 1 1 calc R
H27B H 0.750041 0.650383 0.702798 0.031 Uiso 1 1 calc R
C28 C 0.7727(2) 0.4919(2) 0.86680(15) 0.0262(5) Uani 1 1 d .
C29 C 0.7502(3) 0.4525(2) 0.95797(16) 0.0326(6) Uani 1 1 d .
H29 H 0.664882 0.468849 0.994009 0.039 Uiso 1 1 calc R
C30 C 0.8525(3) 0.3896(2) 0.99562(16) 0.0332(6) Uani 1 1 d .
H30 H 0.835753 0.365429 1.056405 0.040 Uiso 1 1 calc R
C31 C 0.9804(2) 0.3628(2) 0.94212(16) 0.0290(5) Uani 1 1 d .
C32 C 1.0038(2) 0.3974(2) 0.85063(16) 0.0330(6) Uani 1 1 d .
H32 H 1.088320 0.377060 0.814276 0.040 Uiso 1 1 calc R
C33 C 0.9012(2) 0.4617(2) 0.81427(16) 0.0292(5) Uani 1 1 d .
H33 H 0.918121 0.485400 0.753437 0.035 Uiso 1 1 calc R
C34 C 1.0717(3) 0.2765(3) 1.06624(17) 0.0423(7) Uani 1 1 d .
H34A H 1.156418 0.245133 1.078695 0.063 Uiso 1 1 calc GR
H34B H 1.015786 0.212691 1.089620 0.063 Uiso 1 1 calc GR
H34C H 1.031501 0.352914 1.093225 0.063 Uiso 1 1 calc GR

loop_
_atom_site_aniso_label
_atom_site_aniso_U_11
_atom_site_aniso_U_22
_atom_site_aniso_U_33
_atom_site_aniso_U_23
_atom_site_aniso_U_13
_atom_site_aniso_U_12
Br1 0.04229(18) 0.04004(18) 0.0609(2) -0.01273(14) -0.00894(14) -0.02131(13)
O1 0.0338(10) 0.0403(11) 0.0397(10) -0.0009(8) -0.0166(8) -0.0013(8)
O2 0.0253(9) 0.0369(10) 0.0394(10) -0.0021(8) -0.0016(8) -0.0087(8)
O3 0.0307(10) 0.0254(9) 0.0363(9) 0.0049(7) -0.0018(8) -0.0067(8)
N1 0.0292(11) 0.0288(11) 0.0247(10) -0.0021(8) -0.0072(8) -0.0058(9)
N2 0.0277(11) 0.0264(11) 0.0218(9) -0.0023(8) -0.0039(8) -0.0036(9)
N3 0.0270(11) 0.0209(10) 0.0282(10) -0.0040(8) -0.0062(8) -0.0058(8)
N4 0.0276(11) 0.0204(10) 0.0316(10) -0.0016(8) -0.0109(9) -0.0062(8)
C40 0.0330(14) 0.0276(13) 0.0320(13) -0.0054(10) -0.0072(11) -0.0048(11)
C36 0.0293(13) 0.0285(13) 0.0373(14) -0.0056(11) -0.0099(11) -0.0049(11)
C37 0.0316(14) 0.0411(16) 0.0382(14) -0.0038(12) -0.0113(12) -0.0121(12)
C39 0.0330(14) 0.0354(15) 0.0370(14) -0.0035(11) -0.0091(12) 0.0031(12)
C1 0.0263(13) 0.0277(13) 0.0393(14) -0.0076(11) -0.0028(11) -0.0127(11)
C2 0.0317(14) 0.0283(14) 0.0397(14) 0.0015(11) -0.0064(11) -0.0090(11)
C3 0.0292(13) 0.0291(13) 0.0292(12) -0.0006(10) -0.0068(10) -0.0071(11)
C4 0.0241(12) 0.0259(12) 0.0263(12) -0.0067(10) -0.0039(10) -0.0044(10)
C5 0.0360(14) 0.0290(13) 0.0298(13) 0.0005(10) -0.0082(11) -0.0115(11)
C6 0.0373(15) 0.0387(15) 0.0313(13) -0.0078(11) -0.0110(11) -0.0125(12)
C7 0.0263(12) 0.0235(12) 0.0225(11) -0.0044(9) -0.0036(9) -0.0045(10)
C8 0.0251(12) 0.0227(12) 0.0231(11) -0.0047(9) -0.0031(9) -0.0057(10)
C35 0.0241(12) 0.0287(13) 0.0238(11) -0.0035(9) -0.0043(9) -0.0049(10)
C9 0.0249(12) 0.0204(12) 0.0249(11) -0.0018(9) -0.0060(9) -0.0044(9)
C10 0.0296(13) 0.0232(12) 0.0262(11) -0.0043(9) -0.0089(10) -0.0064(10)
C11 0.0280(12) 0.0238(12) 0.0262(12) -0.0079(9) -0.0059(10) -0.0047(10)
C12 0.0289(13) 0.0339(14) 0.0322(13) -0.0064(11) -0.0068(11) -0.0047(11)
C13 0.0402(16) 0.0369(15) 0.0335(14) 0.0012(11) -0.0079(12) -0.0034(13)
C38 0.0272(14) 0.0466(17) 0.0444(15) -0.0051(13) -0.0140(12) -0.0013(12)
C14 0.0412(16) 0.0425(16) 0.0341(14) -0.0033(12) 0.0024(12) -0.0145(13)
C15 0.0285(14) 0.0518(17) 0.0350(14) -0.0085(12) -0.0026(11) -0.0120(13)
C16 0.0311(14) 0.0387(15) 0.0281(12) -0.0068(11) -0.0072(11) -0.0038(12)
C17 0.0280(13) 0.0269(13) 0.0287(12) -0.0041(10) -0.0069(10) -0.0076(11)
C18 0.0442(17) 0.0386(16) 0.0474(16) 0.0120(13) 0.0004(14) -0.0135(14)
C19 0.060(3) 0.092(3) 0.105(3) 0.065(3) -0.008(2) -0.007(2)
C20 0.0324(14) 0.0255(13) 0.0281(12) -0.0038(10) 0.0016(10) -0.0077(11)
C21 0.0346(15) 0.0322(14) 0.0337(14) -0.0052(11) -0.0014(11) -0.0013(12)
C22 0.0413(17) 0.0345(16) 0.0559(18) -0.0056(13) -0.0003(14) 0.0021(13)
C23 0.071(2) 0.0403(19) 0.072(2) -0.0296(17) 0.0036(19) 0.0075(17)
C24 0.074(2) 0.058(2) 0.057(2) -0.0340(17) -0.0090(18) -0.0017(19)
C25 0.0497(18) 0.0407(16) 0.0398(15) -0.0149(12) -0.0063(13) -0.0056(14)
C26 0.0275(13) 0.0242(12) 0.0254(12) -0.0020(9) -0.0053(10) -0.0101(10)
C27 0.0290(13) 0.0268(12) 0.0226(11) -0.0025(9) -0.0056(10) -0.0084(10)
C28 0.0286(13) 0.0240(12) 0.0274(12) -0.0005(9) -0.0079(10) -0.0087(10)
C29 0.0278(13) 0.0367(15) 0.0291(13) -0.0001(11) -0.0034(10) -0.0047(11)
C30 0.0348(14) 0.0347(14) 0.0278(12) 0.0022(10) -0.0081(11) -0.0057(12)
C31 0.0300(13) 0.0235(12) 0.0359(13) -0.0009(10) -0.0124(11) -0.0063(10)
C32 0.0259(13) 0.0372(15) 0.0340(13) -0.0069(11) -0.0035(11) -0.0050(11)
C33 0.0308(13) 0.0331(14) 0.0253(12) -0.0040(10) -0.0072(10) -0.0087(11)
C34 0.0504(18) 0.0377(16) 0.0437(16) 0.0001(12) -0.0239(14) -0.0062(14)

loop_
_atom_type_symbol
_atom_type_description
_atom_type_scat_dispersion_real
_atom_type_scat_dispersion_imag
_atom_type_scat_source
C C 0.0033 0.0016 'International Tables Vol C Tables 4.2.6.8 and 6.1.1.4'
H H 0.0000 0.0000 'International Tables Vol C Tables 4.2.6.8 and 6.1.1.4'
Br Br -0.2901 2.4595 'International Tables Vol C Tables 4.2.6.8 and 6.1.1.4'
N N 0.0061 0.0033 'International Tables Vol C Tables 4.2.6.8 and 6.1.1.4'
O O 0.0106 0.0060 'International Tables Vol C Tables 4.2.6.8 and 6.1.1.4'

loop_
_geom_angle_atom_site_label_1
_geom_angle_atom_site_label_2
_geom_angle_atom_site_label_3
_geom_angle
C31 O1 C34 118.3(2)
C17 O3 C18 115.66(19)
C26 N1 N2 110.33(18)
N1 N2 C8 110.48(17)
N1 N2 C20 114.26(18)
C20 N2 C8 123.57(18)
C7 N3 N4 109.41(18)
N3 N4 C35 118.61(18)
N3 N4 C9 111.66(17)
C35 N4 C9 129.48(19)
C39 C40 H40 119.8
C39 C40 C35 120.5(2)
C35 C40 H40 119.8
C37 C36 H36 120.0
C37 C36 C35 120.1(2)
C35 C36 H36 120.0
C36 C37 H37 119.5
C38 C37 C36 121.0(2)
C38 C37 H37 119.5
C40 C39 H39 119.6
C40 C39 C38 120.7(2)
C38 C39 H39 119.6
C2 C1 Br1 120.53(19)
C2 C1 C6 121.2(2)
C6 C1 Br1 118.24(18)
C1 C2 H2 120.3
C1 C2 C3 119.5(2)
C3 C2 H2 120.3
C2 C3 H3 119.6
C2 C3 C4 120.8(2)
C4 C3 H3 119.6
C3 C4 C7 120.4(2)
C5 C4 C3 118.2(2)
C5 C4 C7 121.4(2)
C4 C5 H5 119.5
C6 C5 C4 121.0(2)
C6 C5 H5 119.5
C1 C6 C5 119.0(2)
C1 C6 H6 120.5
C5 C6 H6 120.5
N3 C7 C4 121.3(2)
N3 C7 C8 113.35(19)
C4 C7 C8 125.1(2)
N2 C8 C9 110.52(17)
N2 C8 C27 101.97(17)
C7 C8 N2 111.25(17)
C7 C8 C9 99.60(17)
C7 C8 C27 117.99(19)
C27 C8 C9 115.81(18)
C40 C35 N4 119.2(2)
C36 C35 N4 122.1(2)
C36 C35 C40 118.7(2)
N4 C9 C8 100.82(17)
N4 C9 C10 109.03(17)
N4 C9 C17 114.15(19)
C10 C9 C8 114.94(18)
C17 C9 C8 107.02(17)
C17 C9 C10 110.66(18)
C9 C10 H10A 108.2
C9 C10 H10B 108.2
H10A C10 H10B 107.4
C11 C10 C9 116.18(18)
C11 C10 H10A 108.2
C11 C10 H10B 108.2
C12 C11 C10 120.6(2)
C12 C11 C16 117.7(2)
C16 C11 C10 121.6(2)
C11 C12 H12 119.3
C13 C12 C11 121.4(2)
C13 C12 H12 119.3
C12 C13 H13 120.2
C12 C13 C14 119.6(2)
C14 C13 H13 120.2
C37 C38 C39 118.9(2)
C37 C38 H38 120.5
C39 C38 H38 120.5
C13 C14 H14 120.1
C15 C14 C13 119.7(2)
C15 C14 H14 120.1
C14 C15 H15 119.8
C14 C15 C16 120.4(2)
C16 C15 H15 119.8
C11 C16 H16 119.5
C15 C16 C11 121.1(2)
C15 C16 H16 119.5
O2 C17 O3 125.4(2)
O2 C17 C9 125.9(2)
O3 C17 C9 108.65(19)
O3 C18 H18A 109.9
O3 C18 H18B 109.9
H18A C18 H18B 108.3
C19 C18 O3 109.0(3)
C19 C18 H18A 109.9
C19 C18 H18B 109.9
C18 C19 H19A 109.5
C18 C19 H19B 109.5
C18 C19 H19C 109.5
H19A C19 H19B 109.5
H19A C19 H19C 109.5
H19B C19 H19C 109.5
C21 C20 N2 121.1(2)
C21 C20 C25 118.8(2)
C25 C20 N2 120.0(2)
C20 C21 H21 119.9
C22 C21 C20 120.2(3)
C22 C21 H21 119.9
C21 C22 H22 119.6
C23 C22 C21 120.8(3)
C23 C22 H22 119.6
C22 C23 H23 120.4
C24 C23 C22 119.1(3)
C24 C23 H23 120.4
C23 C24 H24 119.4
C23 C24 C25 121.2(3)
C25 C24 H24 119.4
C20 C25 H25 120.2
C24 C25 C20 119.7(3)
C24 C25 H25 120.2
N1 C26 C27 113.6(2)
N1 C26 C28 122.7(2)
C28 C26 C27 123.7(2)
C8 C27 H27A 111.0
C8 C27 H27B 111.0
C26 C27 C8 103.61(18)
C26 C27 H27A 111.0
C26 C27 H27B 111.0
H27A C27 H27B 109.0
C29 C28 C26 120.9(2)
C33 C28 C26 121.2(2)
C33 C28 C29 117.7(2)
C28 C29 H29 119.3
C30 C29 C28 121.4(2)
C30 C29 H29 119.3
C29 C30 H30 120.1
C29 C30 C31 119.8(2)
C31 C30 H30 120.1
O1 C31 C30 124.3(2)
O1 C31 C32 116.2(2)
C30 C31 C32 119.5(2)
C31 C32 H32 120.0
C33 C32 C31 119.9(2)
C33 C32 H32 120.0
C28 C33 H33 119.2
C32 C33 C28 121.5(2)
C32 C33 H33 119.2
O1 C34 H34A 109.5
O1 C34 H34B 109.5
O1 C34 H34C 109.5
H34A C34 H34B 109.5
H34A C34 H34C 109.5
H34B C34 H34C 109.5

loop_
_geom_bond_atom_site_label_1
_geom_bond_atom_site_label_2
_geom_bond_distance
Br1 C1 1.904(2)
O1 C31 1.368(3)
O1 C34 1.425(3)
O2 C17 1.204(3)
O3 C17 1.336(3)
O3 C18 1.469(3)
N1 N2 1.402(3)
N1 C26 1.287(3)
N2 C8 1.527(3)
N2 C20 1.431(3)
N3 N4 1.383(3)
N3 C7 1.290(3)
N4 C35 1.409(3)
N4 C9 1.473(3)
C40 H40 0.9300
C40 C39 1.386(3)
C40 C35 1.400(3)
C36 H36 0.9300
C36 C37 1.393(3)
C36 C35 1.399(3)
C37 H37 0.9300
C37 C38 1.384(4)
C39 H39 0.9300
C39 C38 1.392(4)
C1 C2 1.379(3)
C1 C6 1.388(4)
C2 H2 0.9300
C2 C3 1.387(3)
C3 H3 0.9300
C3 C4 1.403(3)
C4 C5 1.401(3)
C4 C7 1.472(3)
C5 H5 0.9300
C5 C6 1.388(3)
C6 H6 0.9300
C7 C8 1.520(3)
C8 C9 1.585(3)
C8 C27 1.536(3)
C9 C10 1.564(3)
C9 C17 1.536(3)
C10 H10A 0.9700
C10 H10B 0.9700
C10 C11 1.519(3)
C11 C12 1.395(3)
C11 C16 1.397(3)
C12 H12 0.9300
C12 C13 1.389(4)
C13 H13 0.9300
C13 C14 1.393(4)
C38 H38 0.9300
C14 H14 0.9300
C14 C15 1.377(4)
C15 H15 0.9300
C15 C16 1.387(3)
C16 H16 0.9300
C18 H18A 0.9700
C18 H18B 0.9700
C18 C19 1.425(4)
C19 H19A 0.9600
C19 H19B 0.9600
C19 H19C 0.9600
C20 C21 1.397(4)
C20 C25 1.401(3)
C21 H21 0.9300
C21 C22 1.389(4)
C22 H22 0.9300
C22 C23 1.379(5)
C23 H23 0.9300
C23 C24 1.379(5)
C24 H24 0.9300
C24 C25 1.391(4)
C25 H25 0.9300
C26 C27 1.511(3)
C26 C28 1.464(3)
C27 H27A 0.9700
C27 H27B 0.9700
C28 C29 1.401(3)
C28 C33 1.397(3)
C29 H29 0.9300
C29 C30 1.387(3)
C30 H30 0.9300
C30 C31 1.393(3)
C31 C32 1.398(3)
C32 H32 0.9300
C32 C33 1.382(3)
C33 H33 0.9300
C34 H34A 0.9600
C34 H34B 0.9600
C34 H34C 0.9600
